data_1504316
loop_
_publ_author_name
'Hansen, Marvin M.'
'Borders, Sandra S. K.'
'Clayton, Marcella T.'
'Heath, Perry C.'
'Kolis, Stanley P.'
'Larsen, Samuel D.'
'Linder, Ryan J.'
'Reutzel-Edens, Susan M.'
'Smith, Justin C.'
'Tameze, Shella L.'
'Ward, Jeffrey A.'
'Weigel, Leland O.'

_publ_section_title
;
 Development of a Practical Synthesis of an Aminoindanol-Derived M1
 Agonist&#x2020;
;
_journal_issue 2
_journal_name_full 'Organic Process Research &amp; Development'
_journal_page_first 198
_journal_paper_doi 10.1021/op800243q
_journal_volume 13
_journal_year 2009
_chemical_formula_sum 'C9 H9 N O3'
_chemical_formula_weight 179.17
_chemical_name_systematic
; 
 ? 
;
_space_group_IT_number 61
_symmetry_cell_setting orthorhombic
_symmetry_space_group_name_Hall '-P 2ac 2ab'
_symmetry_space_group_name_H-M 'P b c a'
_atom_sites_solution_hydrogens geom
_atom_sites_solution_primary direct
_atom_sites_solution_secondary difmap
_audit_creation_method SHELXL-97
_cell_angle_alpha 90.00
_cell_angle_beta 90.00
_cell_angle_gamma 90.00
_cell_formula_units_Z 16
_cell_length_a 16.163(10)
_cell_length_b 8.953(5)
_cell_length_c 22.950(14)
_cell_measurement_temperature 108(2)
_cell_volume 3321(3)
_computing_cell_refinement 'Bruker SMART'
_computing_data_collection 'Bruker SMART'
_computing_data_reduction 'Bruker SHELXTL'
_computing_molecular_graphics 'Bruker SHELXTL'
_computing_publication_material 'Bruker SHELXTL'
_computing_structure_refinement 'SHELXL-97 (Sheldrick, 1997)'
_computing_structure_solution 'SHELXS-97 (Sheldrick, 1990)'
_diffrn_ambient_temperature 108(2)
_diffrn_measured_fraction_theta_full 0.937
_diffrn_measured_fraction_theta_max 0.937
_diffrn_measurement_device_type 'CCD area detector'
_diffrn_measurement_method 'phi and omega scans'
_diffrn_radiation_monochromator graphite
_diffrn_radiation_source 'fine-focus sealed tube'
_diffrn_radiation_type MoK\a
_diffrn_radiation_wavelength 0.71073
_diffrn_reflns_av_R_equivalents 0.0636
_diffrn_reflns_av_sigmaI/netI 0.0645
_diffrn_reflns_limit_h_max 18
_diffrn_reflns_limit_h_min -20
_diffrn_reflns_limit_k_max 11
_diffrn_reflns_limit_k_min -11
_diffrn_reflns_limit_l_max 30
_diffrn_reflns_limit_l_min -30
_diffrn_reflns_number 21075
_diffrn_reflns_theta_full 28.12
_diffrn_reflns_theta_max 28.12
_diffrn_reflns_theta_min 1.77
_exptl_absorpt_coefficient_mu 0.109
_exptl_absorpt_correction_type none
_exptl_crystal_colour clear
_exptl_crystal_density_diffrn 1.433
_exptl_crystal_density_method 'not measured'
_exptl_crystal_description prismatic
_exptl_crystal_F_000 1504
_exptl_crystal_size_max .07
_exptl_crystal_size_mid .08
_exptl_crystal_size_min .15
_refine_diff_density_max 0.290
_refine_diff_density_min -0.278
_refine_diff_density_rms 0.052
_refine_ls_extinction_method none
_refine_ls_goodness_of_fit_ref 0.963
_refine_ls_hydrogen_treatment mixed
_refine_ls_matrix_type full
_refine_ls_number_parameters 243
_refine_ls_number_reflns 3802
_refine_ls_number_restraints 0
_refine_ls_restrained_S_all 0.963
_refine_ls_R_factor_all 0.0974
_refine_ls_R_factor_gt 0.0452
_refine_ls_shift/su_max 0.015
_refine_ls_shift/su_mean 0.001
_refine_ls_structure_factor_coef Fsqd
_refine_ls_weighting_details 'calc w=1/[\s^2^(Fo^2^)+(0.0594P)^2^+0.0000P] where P=(Fo^2^+2Fc^2^)/3'
_refine_ls_weighting_scheme calc
_refine_ls_wR_factor_gt 0.1007
_refine_ls_wR_factor_ref 0.1176
_reflns_number_gt 2213
_reflns_number_total 3802
_reflns_threshold_expression >2sigma(I)
_cod_data_source_file op800243q_si_001.cif
_cod_data_source_block 1095xf2
_cod_depositor_comments
;
The following automatic conversions were performed:

'_symmetry_cell_setting' value 'Orthorhombic' changed to
'orthorhombic' according to
/home/saulius/struct/CIF-dictionaries/cif_core.dic dictionary named
'cif_core.dic' version 2.4.2 from 2011-04-26.

Automatic conversion script
Id: cif_fix_values 1715 2011-07-08 13:25:40Z adriana 
;
_cod_original_sg_symbol_H-M Pbca
_cod_database_code 1504316

loop_
_symmetry_equiv_pos_as_xyz
'x, y, z'
'-x+1/2, -y, z+1/2'
'-x, y+1/2, -z+1/2'
'x+1/2, -y+1/2, -z'
'-x, -y, -z'
'x-1/2, y, -z-1/2'
'x, -y-1/2, z-1/2'
'-x-1/2, y-1/2, z'

loop_
_atom_site_label
_atom_site_type_symbol
_atom_site_fract_x
_atom_site_fract_y
_atom_site_fract_z
_atom_site_U_iso_or_equiv
_atom_site_adp_type
_atom_site_occupancy
_atom_site_symmetry_multiplicity
_atom_site_calc_flag
_atom_site_refinement_flags
O1A O 0.74591(8) 0.73062(15) 0.96607(6) 0.0207(3) Uani 1 1 d .
O1B O 0.75677(9) 0.47777(16) 0.90048(6) 0.0303(4) Uani 1 1 d .
O11A O 0.50200(9) 0.43517(15) 0.85535(6) 0.0303(4) Uani 1 1 d .
O12A O 0.37647(8) 0.50447(15) 0.87644(6) 0.0280(4) Uani 1 1 d .
N10A N 0.45210(10) 0.51016(16) 0.88402(7) 0.0218(4) Uani 1 1 d .
O11B O 0.92318(10) 0.79212(17) 0.69284(7) 0.0410(4) Uani 1 1 d .
C3A C 0.56876(12) 0.60671(19) 0.94229(8) 0.0189(4) Uani 1 1 d .
H3AA H 0.6059 0.5468 0.9203 0.023 Uiso 1 1 calc R
N10B N 0.84866(12) 0.79981(18) 0.68195(8) 0.0307(4) Uani 1 1 d .
C7A C 0.54091(12) 0.78439(19) 1.02010(8) 0.0177(4) Uani 1 1 d .
C4A C 0.48419(12) 0.60787(19) 0.93074(8) 0.0185(4) Uani 1 1 d .
C2A C 0.59627(11) 0.69735(18) 0.98744(8) 0.0174(4) Uani 1 1 d .
C6A C 0.45710(12) 0.7836(2) 1.00708(8) 0.0222(4) Uani 1 1 d .
H6AA H 0.4198 0.8438 1.0288 0.027 Uiso 1 1 calc R
C2B C 0.75916(12) 0.55391(19) 0.79908(8) 0.0187(4) Uani 1 1 d .
C7B C 0.81899(12) 0.62889(19) 0.76572(8) 0.0199(4) Uani 1 1 d .
O12B O 0.81984(11) 0.87059(17) 0.64055(7) 0.0442(5) Uani 1 1 d .
C3B C 0.67521(13) 0.5672(2) 0.78747(9) 0.0244(5) Uani 1 1 d .
H3BA H 0.6360 0.5134 0.8100 0.029 Uiso 1 1 calc R
C1A C 0.68366(11) 0.71505(19) 1.01045(8) 0.0180(4) Uani 1 1 d .
H1AB H 0.6976 0.6285 1.0362 0.022 Uiso 1 1 calc R
C6B C 0.79031(12) 0.7179(2) 0.71996(8) 0.0219(5) Uani 1 1 d .
C5A C 0.42806(12) 0.6943(2) 0.96203(8) 0.0207(4) Uani 1 1 d .
H5AA H 0.3708 0.6923 0.9527 0.025 Uiso 1 1 calc R
C8A C 0.58702(11) 0.8666(2) 1.06780(8) 0.0210(5) Uani 1 1 d .
H8AA H 0.5798 0.8166 1.1059 0.025 Uiso 1 1 calc R
H8AB H 0.5680 0.9714 1.0710 0.025 Uiso 1 1 calc R
C5B C 0.70654(13) 0.7357(2) 0.70885(9) 0.0246(5) Uani 1 1 d .
H5BA H 0.6887 0.7996 0.6783 0.030 Uiso 1 1 calc R
C9A C 0.67801(12) 0.8587(2) 1.04731(8) 0.0213(4) Uani 1 1 d .
H9AA H 0.6924 0.9474 1.0236 0.026 Uiso 1 1 calc R
H9AB H 0.7160 0.8535 1.0811 0.026 Uiso 1 1 calc R
C1B C 0.79964(13) 0.4607(2) 0.84587(8) 0.0260(5) Uani 1 1 d .
H1BB H 0.7995 0.3532 0.8340 0.031 Uiso 1 1 calc R
C4B C 0.64900(13) 0.6599(2) 0.74251(9) 0.0270(5) Uani 1 1 d .
H4BA H 0.5916 0.6713 0.7348 0.032 Uiso 1 1 calc R
C8B C 0.90506(12) 0.5915(2) 0.78729(9) 0.0297(5) Uani 1 1 d .
H8BA H 0.9393 0.6826 0.7911 0.036 Uiso 1 1 calc R
H8BB H 0.9331 0.5207 0.7607 0.036 Uiso 1 1 calc R
C9B C 0.88891(14) 0.5198(3) 0.84691(9) 0.0391(6) Uani 1 1 d .
H9BA H 0.8957 0.5946 0.8783 0.047 Uiso 1 1 calc R
H9BB H 0.9283 0.4370 0.8539 0.047 Uiso 1 1 calc R
H1BA H 0.7586(16) 0.388(3) 0.9205(10) 0.066(8) Uiso 1 1 d .
H1AA H 0.7523(15) 0.649(3) 0.9433(10) 0.055(8) Uiso 1 1 d .

loop_
_atom_site_aniso_label
_atom_site_aniso_U_11
_atom_site_aniso_U_22
_atom_site_aniso_U_33
_atom_site_aniso_U_23
_atom_site_aniso_U_13
_atom_site_aniso_U_12
O1A 0.0174(7) 0.0251(7) 0.0195(7) 0.0013(6) 0.0035(6) -0.0010(6)
O1B 0.0497(10) 0.0234(8) 0.0179(7) 0.0019(6) 0.0088(7) 0.0104(7)
O11A 0.0297(8) 0.0338(8) 0.0273(8) -0.0117(7) 0.0062(7) -0.0048(7)
O12A 0.0226(8) 0.0343(8) 0.0271(8) -0.0002(6) -0.0056(7) -0.0077(6)
N10A 0.0245(10) 0.0228(9) 0.0180(9) 0.0009(7) 0.0011(7) -0.0082(8)
O11B 0.0351(10) 0.0450(9) 0.0430(10) -0.0026(8) 0.0125(8) -0.0152(8)
C3A 0.0212(11) 0.0179(9) 0.0176(10) 0.0012(8) 0.0030(8) 0.0000(8)
N10B 0.0416(13) 0.0250(9) 0.0257(10) -0.0036(8) 0.0109(9) -0.0059(9)
C7A 0.0205(11) 0.0170(9) 0.0156(10) 0.0022(8) -0.0005(8) -0.0003(8)
C4A 0.0204(11) 0.0200(9) 0.0152(10) 0.0011(8) 0.0011(8) -0.0054(8)
C2A 0.0193(10) 0.0157(9) 0.0172(10) 0.0033(8) 0.0007(8) -0.0008(8)
C6A 0.0219(11) 0.0244(10) 0.0201(11) -0.0018(9) 0.0006(9) 0.0039(9)
C2B 0.0253(12) 0.0157(9) 0.0151(10) -0.0043(8) 0.0008(9) 0.0005(8)
C7B 0.0225(11) 0.0177(9) 0.0194(11) -0.0068(8) 0.0024(9) -0.0020(8)
O12B 0.0685(13) 0.0347(9) 0.0294(9) 0.0132(7) 0.0103(9) 0.0009(8)
C3B 0.0262(12) 0.0251(10) 0.0217(11) -0.0035(9) 0.0032(9) -0.0044(9)
C1A 0.0191(10) 0.0191(9) 0.0157(10) 0.0021(8) 0.0009(8) 0.0002(8)
C6B 0.0298(12) 0.0182(9) 0.0177(10) -0.0018(8) 0.0046(9) -0.0030(9)
C5A 0.0161(10) 0.0267(10) 0.0193(10) 0.0013(9) -0.0004(8) -0.0003(8)
C8A 0.0246(12) 0.0207(10) 0.0178(10) -0.0012(8) -0.0005(9) 0.0014(8)
C5B 0.0340(13) 0.0230(10) 0.0167(11) -0.0005(9) -0.0067(9) 0.0046(9)
C9A 0.0217(11) 0.0235(10) 0.0188(11) -0.0017(8) -0.0018(9) -0.0033(9)
C1B 0.0355(13) 0.0239(10) 0.0185(11) -0.0002(9) 0.0036(10) 0.0108(9)
C4B 0.0204(11) 0.0341(11) 0.0264(12) -0.0036(10) -0.0047(10) -0.0001(9)
C8B 0.0231(12) 0.0387(12) 0.0271(12) -0.0035(10) 0.0008(10) 0.0040(9)
C9B 0.0341(14) 0.0601(16) 0.0233(12) 0.0023(11) -0.0024(11) 0.0128(12)

loop_
_atom_type_symbol
_atom_type_description
_atom_type_scat_dispersion_real
_atom_type_scat_dispersion_imag
_atom_type_scat_source
C C 0.0033 0.0016 'International Tables Vol C Tables 4.2.6.8 and 6.1.1.4'
H H 0.0000 0.0000 'International Tables Vol C Tables 4.2.6.8 and 6.1.1.4'
N N 0.0061 0.0033 'International Tables Vol C Tables 4.2.6.8 and 6.1.1.4'
O O 0.0106 0.0060 'International Tables Vol C Tables 4.2.6.8 and 6.1.1.4'

loop_
_geom_angle_atom_site_label_1
_geom_angle_atom_site_label_2
_geom_angle_atom_site_label_3
_geom_angle
O12A N10A O11A 123.17(16)
O12A N10A C4A 118.27(16)
O11A N10A C4A 118.53(16)
C2A C3A C4A 116.86(17)
O12B N10B O11B 123.66(19)
O12B N10B C6B 117.91(19)
O11B N10B C6B 118.43(18)
C6A C7A C2A 120.33(17)
C6A C7A C8A 129.65(17)
C2A C7A C8A 110.01(17)
C5A C4A C3A 123.08(18)
C5A C4A N10A 118.33(17)
C3A C4A N10A 118.57(16)
C3A C2A C7A 121.24(18)
C3A C2A C1A 128.24(17)
C7A C2A C1A 110.48(16)
C7A C6A C5A 119.54(18)
C3B C2B C7B 121.84(18)
C3B C2B C1B 127.43(18)
C7B C2B C1B 110.72(18)
C6B C7B C2B 117.00(18)
C6B C7B C8B 132.58(18)
C2B C7B C8B 110.40(17)
C2B C3B C4B 119.44(18)
O1A C1A C2A 114.52(16)
O1A C1A C9A 110.42(15)
C2A C1A C9A 102.89(14)
C5B C6B C7B 121.83(18)
C5B C6B N10B 117.20(18)
C7B C6B N10B 120.96(19)
C6A C5A C4A 118.94(18)
C7A C8A C9A 103.05(15)
C6B C5B C4B 119.75(19)
C1A C9A C8A 105.15(15)
O1B C1B C2B 110.60(16)
O1B C1B C9B 113.67(17)
C2B C1B C9B 103.15(16)
C5B C4B C3B 120.1(2)
C7B C8B C9B 103.18(17)
C8B C9B C1B 106.85(17)

loop_
_geom_bond_atom_site_label_1
_geom_bond_atom_site_label_2
_geom_bond_distance
O1A C1A 1.438(2)
O1B C1B 1.440(2)
O11A N10A 1.239(2)
O12A N10A 1.236(2)
N10A C4A 1.478(2)
O11B N10B 1.232(2)
C3A C2A 1.389(3)
C3A C4A 1.392(3)
N10B O12B 1.233(2)
N10B C6B 1.479(3)
C7A C6A 1.387(3)
C7A C2A 1.403(3)
C7A C8A 1.515(3)
C4A C5A 1.392(3)
C2A C1A 1.516(3)
C6A C5A 1.389(3)
C2B C3B 1.388(3)
C2B C7B 1.404(3)
C2B C1B 1.509(3)
C7B C6B 1.398(3)
C7B C8B 1.514(3)
C3B C4B 1.390(3)
C1A C9A 1.542(3)
C6B C5B 1.387(3)
C8A C9A 1.546(3)
C5B C4B 1.387(3)
C1B C9B 1.537(3)
C8B C9B 1.534(3)

loop_
_geom_torsion_atom_site_label_1
_geom_torsion_atom_site_label_2
_geom_torsion_atom_site_label_3
_geom_torsion_atom_site_label_4
_geom_torsion
C2A C3A C4A C5A 0.0(3)
C2A C3A C4A N10A -178.50(15)
O12A N10A C4A C5A -3.1(2)
O11A N10A C4A C5A 178.66(16)
O12A N10A C4A C3A 175.46(16)
O11A N10A C4A C3A -2.8(2)
C4A C3A C2A C7A 0.7(3)
C4A C3A C2A C1A 178.23(17)
C6A C7A C2A C3A -1.2(3)
C8A C7A C2A C3A 177.64(16)
C6A C7A C2A C1A -179.14(17)
C8A C7A C2A C1A -0.3(2)
C2A C7A C6A C5A 1.0(3)
C8A C7A C6A C5A -177.61(17)
C3B C2B C7B C6B -0.1(3)
C1B C2B C7B C6B 178.99(16)
C3B C2B C7B C8B -178.81(17)
C1B C2B C7B C8B 0.3(2)
C7B C2B C3B C4B -1.6(3)
C1B C2B C3B C4B 179.53(17)
C3A C2A C1A O1A 45.1(3)
C7A C2A C1A O1A -137.17(16)
C3A C2A C1A C9A 164.93(17)
C7A C2A C1A C9A -17.31(19)
C2B C7B C6B C5B 2.0(3)
C8B C7B C6B C5B -179.67(19)
C2B C7B C6B N10B -179.26(16)
C8B C7B C6B N10B -0.9(3)
O12B N10B C6B C5B -4.7(3)
O11B N10B C6B C5B 176.24(17)
O12B N10B C6B C7B 176.48(17)
O11B N10B C6B C7B -2.6(3)
C7A C6A C5A C4A -0.3(3)
C3A C4A C5A C6A -0.2(3)
N10A C4A C5A C6A 178.30(16)
C6A C7A C8A C9A -163.55(19)
C2A C7A C8A C9A 17.75(19)
C7B C6B C5B C4B -2.1(3)
N10B C6B C5B C4B 179.02(16)
O1A C1A C9A C8A 150.24(15)
C2A C1A C9A C8A 27.59(18)
C7A C8A C9A C1A -27.83(18)
C3B C2B C1B O1B -44.9(3)
C7B C2B C1B O1B 136.06(17)
C3B C2B C1B C9B -166.83(19)
C7B C2B C1B C9B 14.2(2)
C6B C5B C4B C3B 0.4(3)
C2B C3B C4B C5B 1.4(3)
C6B C7B C8B C9B 166.9(2)
C2B C7B C8B C9B -14.6(2)
C7B C8B C9B C1B 23.0(2)
O1B C1B C9B C8B -142.71(17)
C2B C1B C9B C8B -22.9(2)

loop_
_cod_related_entry_id
_cod_related_entry_code
_cod_related_entry_database
1 15052218 ChemSpider
